data_7019259
loop_
_publ_author_name
'Kowolik, Kristin'
'Shanmugam, Maheswaran'
'Myers, Thomas W.'
'Cates, Chelsea D.'
'Berben, Louise A.'

_publ_section_title
;
 A redox series of gallium(iii) complexes: ligand-based two-electron
 oxidation affords a gallium-thiolate complex.
;
_journal_issue 26
_journal_name_full 'Dalton transactions (Cambridge, England : 2003)'
_journal_page_first 7969
_journal_page_last 7976
_journal_paper_doi 10.1039/c2dt30112a
_journal_volume 41
_journal_year 2012
_chemical_formula_sum 'C41 H55 Ga N4 O S'
_chemical_formula_weight 721.67
_chemical_name_systematic
;
?
;
_space_group_IT_number 14
_symmetry_cell_setting monoclinic
_symmetry_space_group_name_Hall '-P 2ybc'
_symmetry_space_group_name_H-M 'P 1 21/c 1'
_atom_sites_solution_hydrogens geom
_atom_sites_solution_primary direct
_atom_sites_solution_secondary difmap
_audit_creation_method SHELXL-97
_cell_angle_alpha 90.00
_cell_angle_beta 114.022(4)
_cell_angle_gamma 90.00
_cell_formula_units_Z 4
_cell_length_a 11.6995(10)
_cell_length_b 18.9938(17)
_cell_length_c 19.1287(14)
_cell_measurement_reflns_used 90
_cell_measurement_temperature 90(2)
_cell_measurement_theta_max 28.54
_cell_measurement_theta_min 2.48
_cell_volume 3882.6(6)
_computing_cell_refinement 'Bruker Apex II'
_computing_data_collection 'Bruker Apex II'
_computing_data_reduction 'Bruker Saint'
_computing_molecular_graphics 'Bruker Shelxtl'
_computing_publication_material 'Bruker Shelxtl'
_computing_structure_refinement 'SHELXL-97 (Sheldrick, 2008)'
_computing_structure_solution 'SHELXS-97 (Sheldrick, 2008)'
_diffrn_ambient_temperature 90(2)
_diffrn_measured_fraction_theta_full 0.997
_diffrn_measured_fraction_theta_max 0.997
_diffrn_measurement_device_type 'CCD area detector'
_diffrn_measurement_method 'Phi and omega scans'
_diffrn_radiation_monochromator graphite
_diffrn_radiation_source 'fine-focus sealed tube'
_diffrn_radiation_type MoK\a
_diffrn_radiation_wavelength 0.71073
_diffrn_reflns_av_R_equivalents 0.0783
_diffrn_reflns_av_sigmaI/netI 0.0622
_diffrn_reflns_limit_h_max 14
_diffrn_reflns_limit_h_min -14
_diffrn_reflns_limit_k_max 23
_diffrn_reflns_limit_k_min -23
_diffrn_reflns_limit_l_max 23
_diffrn_reflns_limit_l_min -23
_diffrn_reflns_number 37672
_diffrn_reflns_theta_full 25.79
_diffrn_reflns_theta_max 25.79
_diffrn_reflns_theta_min 2.33
_exptl_absorpt_coefficient_mu 0.798
_exptl_absorpt_correction_T_max 0.9986
_exptl_absorpt_correction_T_min 0.9668
_exptl_absorpt_correction_type numerical
_exptl_absorpt_process_details SADABS
_exptl_crystal_colour Green
_exptl_crystal_density_diffrn 1.235
_exptl_crystal_density_method 'not measured'
_exptl_crystal_description Block
_exptl_crystal_F_000 1536
_exptl_crystal_size_max 0.25
_exptl_crystal_size_mid 0.19
_exptl_crystal_size_min 0.17
_refine_diff_density_max 0.698
_refine_diff_density_min -0.537
_refine_diff_density_rms 0.088
_refine_ls_extinction_method none
_refine_ls_goodness_of_fit_ref 1.025
_refine_ls_hydrogen_treatment constr
_refine_ls_matrix_type full
_refine_ls_number_parameters 442
_refine_ls_number_reflns 7432
_refine_ls_number_restraints 0
_refine_ls_restrained_S_all 1.025
_refine_ls_R_factor_all 0.0835
_refine_ls_R_factor_gt 0.0508
_refine_ls_shift/su_max 0.000
_refine_ls_shift/su_mean 0.000
_refine_ls_structure_factor_coef Fsqd
_refine_ls_weighting_details 'calc w=1/[\s^2^(Fo^2^)+(0.0759P)^2^+3.5300P] where P=(Fo^2^+2Fc^2^)/3'
_refine_ls_weighting_scheme calc
_refine_ls_wR_factor_gt 0.1296
_refine_ls_wR_factor_ref 0.1449
_reflns_number_gt 5281
_reflns_number_total 7432
_reflns_threshold_expression >2sigma(I)
_cod_data_source_file c2dt30112a.txt
_cod_data_source_block twm82
_cod_depositor_comments
;
The following automatic conversions were performed:

'_exptl_absorpt_correction_type' value 'Numerical' changed to
'numerical' according to
/home/saulius/struct/CIF-dictionaries/cif_core.dic dictionary named
'cif_core.dic' version 2.4.1 from 2010-06-29.

Automatic conversion script
Id: cif_fix_values 1891 2012-01-12 08:04:46Z andrius 
;
_cod_original_sg_symbol_H-M P21/c
_cod_database_code 7019259

loop_
_symmetry_equiv_pos_as_xyz
'x, y, z'
'-x, y+1/2, -z+1/2'
'-x, -y, -z'
'x, -y-1/2, z-1/2'

loop_
_atom_site_label
_atom_site_type_symbol
_atom_site_fract_x
_atom_site_fract_y
_atom_site_fract_z
_atom_site_U_iso_or_equiv
_atom_site_adp_type
_atom_site_occupancy
_atom_site_symmetry_multiplicity
_atom_site_calc_flag
_atom_site_refinement_flags
Ga1 Ga 0.20559(4) -0.09465(2) 0.26060(2) 0.01870(13) Uani 1 1 d .
S1 S 0.14724(9) -0.20464(5) 0.27538(6) 0.0290(2) Uani 1 1 d .
N1 N 0.3696(3) -0.06379(16) 0.33608(16) 0.0206(6) Uani 1 1 d .
N2 N 0.1499(3) -0.04210(16) 0.33845(16) 0.0209(6) Uani 1 1 d .
N3 N 0.0968(3) -0.03712(16) 0.17311(16) 0.0213(6) Uani 1 1 d .
N4 N 0.2740(3) -0.12323(16) 0.17768(16) 0.0230(7) Uani 1 1 d .
C1 C 0.3669(3) -0.02771(19) 0.3965(2) 0.0233(8) Uani 1 1 d .
H1A H 0.4403 -0.0111 0.4350 0.028 Uiso 1 1 calc R
C2 C 0.2507(3) -0.01607(19) 0.3994(2) 0.0227(8) Uani 1 1 d .
C3 C 0.2329(4) 0.0198(2) 0.4595(2) 0.0282(9) Uani 1 1 d .
H3A H 0.3013 0.0377 0.5007 0.034 Uiso 1 1 calc R
C4 C 0.1152(4) 0.0277(2) 0.4562(2) 0.0301(9) Uani 1 1 d .
H4A H 0.1025 0.0516 0.4948 0.036 Uiso 1 1 calc R
C5 C 0.0130(4) -0.0005(2) 0.3942(2) 0.0277(9) Uani 1 1 d .
H5A H -0.0679 0.0040 0.3915 0.033 Uiso 1 1 calc R
C6 C 0.0344(3) -0.0346(2) 0.3377(2) 0.0242(8) Uani 1 1 d .
H6A H -0.0336 -0.0535 0.2969 0.029 Uiso 1 1 calc R
C7 C 0.4909(3) -0.08066(19) 0.3377(2) 0.0219(8) Uani 1 1 d .
C8 C 0.5431(3) -0.0363(2) 0.2999(2) 0.0263(8) Uani 1 1 d .
C9 C 0.6597(4) -0.0539(2) 0.3021(2) 0.0339(10) Uani 1 1 d .
H9A H 0.6963 -0.0250 0.2776 0.041 Uiso 1 1 calc R
C10 C 0.7224(4) -0.1134(2) 0.3397(2) 0.0354(10) Uani 1 1 d .
H10A H 0.8007 -0.1241 0.3408 0.042 Uiso 1 1 calc R
C11 C 0.6688(4) -0.1570(2) 0.3758(2) 0.0324(9) Uani 1 1 d .
H11A H 0.7111 -0.1973 0.4005 0.039 Uiso 1 1 calc R
C12 C 0.5524(3) -0.1415(2) 0.3758(2) 0.0241(8) Uani 1 1 d .
C13 C 0.4758(4) 0.0298(2) 0.2589(2) 0.0334(10) Uani 1 1 d .
H13A H 0.3883 0.0254 0.2520 0.040 Uiso 1 1 calc R
C14 C 0.4749(4) 0.0386(2) 0.1798(2) 0.0414(11) Uani 1 1 d .
H14A H 0.4238 0.0783 0.1549 0.062 Uiso 1 1 calc R
H14B H 0.4415 -0.0031 0.1502 0.062 Uiso 1 1 calc R
H14C H 0.5587 0.0463 0.1844 0.062 Uiso 1 1 calc R
C15 C 0.5285(6) 0.0948(3) 0.3078(3) 0.0611(15) Uani 1 1 d .
H15A H 0.4826 0.1356 0.2816 0.092 Uiso 1 1 calc R
H15B H 0.6150 0.1002 0.3171 0.092 Uiso 1 1 calc R
H15C H 0.5210 0.0897 0.3557 0.092 Uiso 1 1 calc R
C16 C 0.4960(4) -0.1906(2) 0.4160(2) 0.0299(9) Uani 1 1 d .
H16A H 0.4084 -0.1768 0.4009 0.036 Uiso 1 1 calc R
C17 C 0.4975(4) -0.2674(2) 0.3932(3) 0.0413(11) Uani 1 1 d .
H17A H 0.4535 -0.2720 0.3388 0.062 Uiso 1 1 calc R
H17B H 0.4573 -0.2959 0.4181 0.062 Uiso 1 1 calc R
H17C H 0.5824 -0.2827 0.4085 0.062 Uiso 1 1 calc R
C18 C 0.5623(5) -0.1835(3) 0.5031(2) 0.0467(12) Uani 1 1 d .
H18A H 0.5507 -0.1366 0.5180 0.070 Uiso 1 1 calc R
H18B H 0.6501 -0.1925 0.5191 0.070 Uiso 1 1 calc R
H18C H 0.5277 -0.2168 0.5269 0.070 Uiso 1 1 calc R
C19 C 0.1156(3) -0.0437(2) 0.1088(2) 0.0247(8) Uani 1 1 d .
H19A H 0.0673 -0.0185 0.0651 0.030 Uiso 1 1 calc R
C20 C 0.2098(4) -0.0896(2) 0.1089(2) 0.0267(8) Uani 1 1 d .
C21 C 0.2392(4) -0.1036(2) 0.0453(2) 0.0326(9) Uani 1 1 d .
H21A H 0.1946 -0.0814 -0.0012 0.039 Uiso 1 1 calc R
C22 C 0.3313(4) -0.1490(2) 0.0522(2) 0.0396(11) Uani 1 1 d .
H22A H 0.3528 -0.1570 0.0111 0.047 Uiso 1 1 calc R
C23 C 0.3953(4) -0.1843(2) 0.1226(2) 0.0378(10) Uani 1 1 d .
H23A H 0.4575 -0.2171 0.1280 0.045 Uiso 1 1 calc R
C24 C 0.3643(4) -0.1695(2) 0.1824(2) 0.0298(9) Uani 1 1 d .
H24A H 0.4075 -0.1925 0.2287 0.036 Uiso 1 1 calc R
C25 C -0.0079(3) 0.00515(19) 0.16919(19) 0.0213(8) Uani 1 1 d .
C26 C -0.1287(3) -0.0242(2) 0.13861(19) 0.0224(8) Uani 1 1 d .
C27 C -0.2275(4) 0.0178(2) 0.1368(2) 0.0289(9) Uani 1 1 d .
H27A H -0.3084 -0.0003 0.1158 0.035 Uiso 1 1 calc R
C28 C -0.2083(4) 0.0853(2) 0.1654(2) 0.0330(9) Uani 1 1 d .
H28A H -0.2755 0.1121 0.1643 0.040 Uiso 1 1 calc R
C29 C -0.0886(4) 0.1131(2) 0.1959(2) 0.0322(9) Uani 1 1 d .
H29A H -0.0762 0.1588 0.2150 0.039 Uiso 1 1 calc R
C30 C 0.0137(4) 0.07396(19) 0.1985(2) 0.0248(8) Uani 1 1 d .
C31 C -0.1533(4) -0.0992(2) 0.1083(2) 0.0295(9) Uani 1 1 d .
H31A H -0.0721 -0.1222 0.1218 0.035 Uiso 1 1 calc R
C32 C -0.2264(5) -0.1422(2) 0.1437(3) 0.0438(11) Uani 1 1 d .
H32A H -0.1810 -0.1434 0.1983 0.066 Uiso 1 1 calc R
H32B H -0.2372 -0.1894 0.1239 0.066 Uiso 1 1 calc R
H32C H -0.3068 -0.1211 0.1311 0.066 Uiso 1 1 calc R
C33 C -0.2219(5) -0.1001(3) 0.0211(3) 0.0580(15) Uani 1 1 d .
H33A H -0.2337 -0.1479 0.0033 0.087 Uiso 1 1 calc R
H33B H -0.1732 -0.0753 -0.0010 0.087 Uiso 1 1 calc R
H33C H -0.3019 -0.0777 0.0062 0.087 Uiso 1 1 calc R
C34 C 0.1431(4) 0.10630(19) 0.2295(2) 0.0278(9) Uani 1 1 d .
H34A H 0.2040 0.0678 0.2463 0.033 Uiso 1 1 calc R
C35 C 0.1693(4) 0.1547(2) 0.2980(2) 0.0378(10) Uani 1 1 d .
H35A H 0.1512 0.1303 0.3362 0.057 Uiso 1 1 calc R
H35B H 0.1173 0.1958 0.2817 0.057 Uiso 1 1 calc R
H35C H 0.2557 0.1685 0.3190 0.057 Uiso 1 1 calc R
C36 C 0.1637(4) 0.1462(2) 0.1661(3) 0.0425(11) Uani 1 1 d .
H36A H 0.1544 0.1145 0.1251 0.064 Uiso 1 1 calc R
H36B H 0.2464 0.1660 0.1863 0.064 Uiso 1 1 calc R
H36C H 0.1031 0.1834 0.1472 0.064 Uiso 1 1 calc R
C37 C 0.1467(4) -0.2042(2) 0.3705(2) 0.0409(11) Uani 1 1 d .
H37A H 0.1569 -0.2514 0.3901 0.061 Uiso 1 1 calc R
H37B H 0.0687 -0.1855 0.3676 0.061 Uiso 1 1 calc R
H37C H 0.2143 -0.1754 0.4041 0.061 Uiso 1 1 calc R
C42 C 0.0311(7) -0.2343(4) 0.5866(3) 0.087(2) Uani 1 1 d .
H42A H 0.0693 -0.2806 0.5973 0.104 Uiso 1 1 calc R
H42B H -0.0299 -0.2316 0.6089 0.104 Uiso 1 1 calc R
C38 C 0.1283(5) -0.1793(3) 0.6207(3) 0.0589(14) Uani 1 1 d .
H38A H 0.2059 -0.1992 0.6575 0.071 Uiso 1 1 calc R
H38B H 0.1001 -0.1425 0.6451 0.071 Uiso 1 1 calc R
C39 C 0.1424(6) -0.1526(4) 0.5498(4) 0.081(2) Uani 1 1 d .
H39A H 0.1633 -0.1029 0.5547 0.097 Uiso 1 1 calc R
H39B H 0.2073 -0.1783 0.5415 0.097 Uiso 1 1 calc R
O1 O 0.0233(5) -0.1643(4) 0.4885(3) 0.117(2) Uani 1 1 d .
C41 C -0.0270(10) -0.2243(6) 0.5092(5) 0.171(6) Uani 1 1 d .
H41A H -0.1161 -0.2179 0.4942 0.205 Uiso 1 1 calc R
H41B H -0.0150 -0.2653 0.4828 0.205 Uiso 1 1 calc R

loop_
_atom_site_aniso_label
_atom_site_aniso_U_11
_atom_site_aniso_U_22
_atom_site_aniso_U_33
_atom_site_aniso_U_23
_atom_site_aniso_U_13
_atom_site_aniso_U_12
Ga1 0.0200(2) 0.0163(2) 0.0209(2) -0.00041(16) 0.00953(15) -0.00077(17)
S1 0.0364(6) 0.0182(5) 0.0323(5) -0.0008(4) 0.0138(4) -0.0063(4)
N1 0.0218(16) 0.0196(16) 0.0221(16) -0.0008(12) 0.0108(13) -0.0006(13)
N2 0.0216(16) 0.0194(16) 0.0254(16) 0.0013(12) 0.0133(13) -0.0013(12)
N3 0.0228(16) 0.0225(17) 0.0203(15) -0.0004(12) 0.0107(13) 0.0017(13)
N4 0.0253(17) 0.0197(16) 0.0234(16) 0.0011(13) 0.0094(13) 0.0006(13)
C1 0.0238(19) 0.024(2) 0.0215(18) -0.0024(15) 0.0085(16) -0.0049(16)
C2 0.026(2) 0.0204(19) 0.0229(19) -0.0006(15) 0.0114(16) -0.0009(15)
C3 0.031(2) 0.029(2) 0.025(2) -0.0024(16) 0.0120(17) -0.0031(17)
C4 0.036(2) 0.033(2) 0.029(2) -0.0024(17) 0.0215(18) 0.0000(18)
C5 0.025(2) 0.031(2) 0.034(2) 0.0045(17) 0.0185(17) 0.0036(17)
C6 0.0239(19) 0.026(2) 0.0255(19) 0.0004(15) 0.0136(16) -0.0031(16)
C7 0.0181(18) 0.025(2) 0.0226(18) -0.0025(15) 0.0085(15) -0.0010(15)
C8 0.023(2) 0.032(2) 0.0240(19) -0.0001(16) 0.0090(16) -0.0030(16)
C9 0.026(2) 0.043(3) 0.036(2) 0.0039(19) 0.0158(18) -0.0033(19)
C10 0.022(2) 0.047(3) 0.040(2) -0.001(2) 0.0149(18) 0.0044(18)
C11 0.024(2) 0.031(2) 0.040(2) 0.0033(18) 0.0100(18) 0.0062(17)
C12 0.0213(19) 0.026(2) 0.0253(19) -0.0027(15) 0.0100(16) -0.0022(16)
C13 0.028(2) 0.035(2) 0.043(2) 0.0107(19) 0.0195(19) 0.0010(18)
C14 0.037(3) 0.040(3) 0.048(3) 0.012(2) 0.019(2) -0.001(2)
C15 0.084(4) 0.042(3) 0.053(3) 0.004(2) 0.024(3) 0.010(3)
C16 0.023(2) 0.030(2) 0.036(2) 0.0037(17) 0.0121(17) -0.0023(17)
C17 0.043(3) 0.026(2) 0.047(3) 0.0041(19) 0.011(2) -0.001(2)
C18 0.068(3) 0.036(3) 0.043(3) 0.003(2) 0.029(2) -0.013(2)
C19 0.027(2) 0.025(2) 0.0208(18) 0.0013(15) 0.0083(16) 0.0030(16)
C20 0.031(2) 0.026(2) 0.0250(19) -0.0022(16) 0.0134(16) 0.0019(17)
C21 0.040(2) 0.037(2) 0.026(2) 0.0002(17) 0.0182(18) 0.0055(19)
C22 0.044(3) 0.052(3) 0.030(2) 0.001(2) 0.022(2) 0.012(2)
C23 0.034(2) 0.043(3) 0.040(2) -0.005(2) 0.019(2) 0.015(2)
C24 0.030(2) 0.030(2) 0.028(2) -0.0005(17) 0.0101(17) 0.0081(18)
C25 0.0242(19) 0.0201(19) 0.0210(18) 0.0054(14) 0.0107(15) 0.0067(15)
C26 0.0224(19) 0.025(2) 0.0222(18) 0.0035(15) 0.0112(15) 0.0020(15)
C27 0.022(2) 0.033(2) 0.034(2) 0.0054(17) 0.0142(17) 0.0026(17)
C28 0.031(2) 0.030(2) 0.043(2) 0.0050(18) 0.0203(19) 0.0097(18)
C29 0.038(2) 0.022(2) 0.044(2) 0.0019(17) 0.023(2) 0.0064(17)
C30 0.029(2) 0.0192(19) 0.031(2) 0.0060(15) 0.0173(17) 0.0032(15)
C31 0.026(2) 0.026(2) 0.036(2) -0.0033(17) 0.0120(17) -0.0031(17)
C32 0.058(3) 0.029(2) 0.050(3) 0.001(2) 0.028(2) -0.012(2)
C33 0.084(4) 0.053(3) 0.036(3) -0.012(2) 0.023(3) -0.035(3)
C34 0.031(2) 0.017(2) 0.037(2) 0.0008(16) 0.0160(18) 0.0021(16)
C35 0.045(3) 0.027(2) 0.041(2) -0.0038(18) 0.017(2) -0.0015(19)
C36 0.046(3) 0.045(3) 0.043(3) -0.002(2) 0.025(2) -0.014(2)
C37 0.051(3) 0.034(3) 0.045(3) 0.010(2) 0.027(2) -0.004(2)
C42 0.119(6) 0.075(5) 0.058(4) -0.005(3) 0.027(4) -0.022(4)
C38 0.078(4) 0.045(3) 0.056(3) 0.013(3) 0.030(3) 0.003(3)
C39 0.068(4) 0.100(5) 0.076(4) 0.056(4) 0.030(4) 0.030(4)
O1 0.113(4) 0.185(7) 0.071(3) 0.048(4) 0.054(3) 0.063(4)
C41 0.179(10) 0.149(10) 0.083(6) 0.050(6) -0.051(6) -0.047(8)

loop_
_atom_type_symbol
_atom_type_description
_atom_type_scat_dispersion_real
_atom_type_scat_dispersion_imag
_atom_type_scat_source
C C 0.0033 0.0016 'International Tables Vol C Tables 4.2.6.8 and 6.1.1.4'
H H 0.0000 0.0000 'International Tables Vol C Tables 4.2.6.8 and 6.1.1.4'
Ga Ga 0.2307 1.6083 'International Tables Vol C Tables 4.2.6.8 and 6.1.1.4'
N N 0.0061 0.0033 'International Tables Vol C Tables 4.2.6.8 and 6.1.1.4'
O O 0.0106 0.0060 'International Tables Vol C Tables 4.2.6.8 and 6.1.1.4'
S S 0.1246 0.1234 'International Tables Vol C Tables 4.2.6.8 and 6.1.1.4'

loop_
_geom_angle_atom_site_label_1
_geom_angle_atom_site_label_2
_geom_angle_atom_site_label_3
_geom_angle
N1 Ga1 N3 124.00(12)
N1 Ga1 N2 80.17(11)
N3 Ga1 N2 93.38(12)
N1 Ga1 N4 94.20(11)
N3 Ga1 N4 79.42(11)
N2 Ga1 N4 166.38(12)
N1 Ga1 S1 116.12(9)
N3 Ga1 S1 119.83(9)
N2 Ga1 S1 98.87(8)
N4 Ga1 S1 94.74(9)
C37 S1 Ga1 104.21(15)
C1 N1 C7 117.2(3)
C1 N1 Ga1 115.1(2)
C7 N1 Ga1 127.4(2)
C6 N2 C2 118.7(3)
C6 N2 Ga1 129.6(2)
C2 N2 Ga1 111.5(2)
C19 N3 C25 117.3(3)
C19 N3 Ga1 115.9(2)
C25 N3 Ga1 126.5(2)
C24 N4 C20 118.2(3)
C24 N4 Ga1 129.9(2)
C20 N4 Ga1 111.8(2)
N1 C1 C2 118.3(3)
N1 C1 H1A 120.8
C2 C1 H1A 120.8
N2 C2 C1 114.9(3)
N2 C2 C3 120.2(3)
C1 C2 C3 124.9(3)
C4 C3 C2 119.6(4)
C4 C3 H3A 120.2
C2 C3 H3A 120.2
C3 C4 C5 119.7(4)
C3 C4 H4A 120.1
C5 C4 H4A 120.1
C6 C5 C4 118.8(3)
C6 C5 H5A 120.6
C4 C5 H5A 120.6
N2 C6 C5 123.0(3)
N2 C6 H6A 118.5
C5 C6 H6A 118.5
C12 C7 C8 121.7(3)
C12 C7 N1 119.2(3)
C8 C7 N1 119.1(3)
C9 C8 C7 118.0(4)
C9 C8 C13 120.7(3)
C7 C8 C13 121.3(3)
C10 C9 C8 121.2(4)
C10 C9 H9A 119.4
C8 C9 H9A 119.4
C9 C10 C11 119.9(4)
C9 C10 H10A 120.0
C11 C10 H10A 120.0
C10 C11 C12 121.0(4)
C10 C11 H11A 119.5
C12 C11 H11A 119.5
C11 C12 C7 118.0(3)
C11 C12 C16 119.7(3)
C7 C12 C16 122.2(3)
C15 C13 C8 111.0(4)
C15 C13 C14 111.1(4)
C8 C13 C14 113.4(3)
C15 C13 H13A 107.0
C8 C13 H13A 107.0
C14 C13 H13A 107.0
C13 C14 H14A 109.5
C13 C14 H14B 109.5
H14A C14 H14B 109.5
C13 C14 H14C 109.5
H14A C14 H14C 109.5
H14B C14 H14C 109.5
C13 C15 H15A 109.5
C13 C15 H15B 109.5
H15A C15 H15B 109.5
C13 C15 H15C 109.5
H15A C15 H15C 109.5
H15B C15 H15C 109.5
C12 C16 C17 112.6(3)
C12 C16 C18 111.4(3)
C17 C16 C18 109.6(3)
C12 C16 H16A 107.7
C17 C16 H16A 107.7
C18 C16 H16A 107.7
C16 C17 H17A 109.5
C16 C17 H17B 109.5
H17A C17 H17B 109.5
C16 C17 H17C 109.5
H17A C17 H17C 109.5
H17B C17 H17C 109.5
C16 C18 H18A 109.5
C16 C18 H18B 109.5
H18A C18 H18B 109.5
C16 C18 H18C 109.5
H18A C18 H18C 109.5
H18B C18 H18C 109.5
N3 C19 C20 118.7(3)
N3 C19 H19A 120.7
C20 C19 H19A 120.7
N4 C20 C19 114.2(3)
N4 C20 C21 120.3(3)
C19 C20 C21 125.5(4)
C22 C21 C20 120.1(4)
C22 C21 H21A 119.9
C20 C21 H21A 119.9
C21 C22 C23 119.3(4)
C21 C22 H22A 120.3
C23 C22 H22A 120.3
C24 C23 C22 118.8(4)
C24 C23 H23A 120.6
C22 C23 H23A 120.6
N4 C24 C23 123.2(4)
N4 C24 H24A 118.4
C23 C24 H24A 118.4
C30 C25 C26 121.5(3)
C30 C25 N3 119.1(3)
C26 C25 N3 119.4(3)
C27 C26 C25 117.8(3)
C27 C26 C31 120.0(3)
C25 C26 C31 122.1(3)
C28 C27 C26 121.6(4)
C28 C27 H27A 119.2
C26 C27 H27A 119.2
C27 C28 C29 119.8(4)
C27 C28 H28A 120.1
C29 C28 H28A 120.1
C28 C29 C30 121.2(4)
C28 C29 H29A 119.4
C30 C29 H29A 119.4
C29 C30 C25 118.1(4)
C29 C30 C34 120.4(3)
C25 C30 C34 121.5(3)
C26 C31 C32 112.7(3)
C26 C31 C33 111.1(3)
C32 C31 C33 109.8(3)
C26 C31 H31A 107.7
C32 C31 H31A 107.7
C33 C31 H31A 107.7
C31 C32 H32A 109.5
C31 C32 H32B 109.5
H32A C32 H32B 109.5
C31 C32 H32C 109.5
H32A C32 H32C 109.5
H32B C32 H32C 109.5
C31 C33 H33A 109.5
C31 C33 H33B 109.5
H33A C33 H33B 109.5
C31 C33 H33C 109.5
H33A C33 H33C 109.5
H33B C33 H33C 109.5
C30 C34 C35 113.5(3)
C30 C34 C36 110.2(3)
C35 C34 C36 109.9(3)
C30 C34 H34A 107.7
C35 C34 H34A 107.7
C36 C34 H34A 107.7
C34 C35 H35A 109.5
C34 C35 H35B 109.5
H35A C35 H35B 109.5
C34 C35 H35C 109.5
H35A C35 H35C 109.5
H35B C35 H35C 109.5
C34 C36 H36A 109.5
C34 C36 H36B 109.5
H36A C36 H36B 109.5
C34 C36 H36C 109.5
H36A C36 H36C 109.5
H36B C36 H36C 109.5
S1 C37 H37A 109.5
S1 C37 H37B 109.5
H37A C37 H37B 109.5
S1 C37 H37C 109.5
H37A C37 H37C 109.5
H37B C37 H37C 109.5
C41 C42 C38 109.4(7)
C41 C42 H42A 109.8
C38 C42 H42A 109.8
C41 C42 H42B 109.8
C38 C42 H42B 109.8
H42A C42 H42B 108.2
C42 C38 C39 100.6(5)
C42 C38 H38A 111.6
C39 C38 H38A 111.6
C42 C38 H38B 111.6
C39 C38 H38B 111.6
H38A C38 H38B 109.4
O1 C39 C38 104.9(5)
O1 C39 H39A 110.8
C38 C39 H39A 110.8
O1 C39 H39B 110.8
C38 C39 H39B 110.8
H39A C39 H39B 108.8
C41 O1 C39 105.9(5)
C42 C41 O1 109.7(7)
C42 C41 H41A 109.7
O1 C41 H41A 109.7
C42 C41 H41B 109.7
O1 C41 H41B 109.7
H41A C41 H41B 108.2

loop_
_geom_bond_atom_site_label_1
_geom_bond_atom_site_label_2
_geom_bond_distance
Ga1 N1 1.963(3)
Ga1 N3 1.970(3)
Ga1 N2 2.104(3)
Ga1 N4 2.118(3)
Ga1 S1 2.2511(10)
S1 C37 1.823(4)
N1 C1 1.354(4)
N1 C7 1.443(4)
N2 C6 1.353(4)
N2 C2 1.370(4)
N3 C19 1.340(4)
N3 C25 1.441(4)
N4 C24 1.349(5)
N4 C20 1.378(5)
C1 C2 1.402(5)
C1 H1A 0.9300
C2 C3 1.421(5)
C3 C4 1.361(5)
C3 H3A 0.9300
C4 C5 1.402(5)
C4 H4A 0.9300
C5 C6 1.368(5)
C5 H5A 0.9300
C6 H6A 0.9300
C7 C12 1.399(5)
C7 C8 1.402(5)
C8 C9 1.389(5)
C8 C13 1.520(5)
C9 C10 1.380(6)
C9 H9A 0.9300
C10 C11 1.382(6)
C10 H10A 0.9300
C11 C12 1.394(5)
C11 H11A 0.9300
C12 C16 1.520(5)
C13 C15 1.519(7)
C13 C14 1.518(6)
C13 H13A 0.9800
C14 H14A 0.9600
C14 H14B 0.9600
C14 H14C 0.9600
C15 H15A 0.9600
C15 H15B 0.9600
C15 H15C 0.9600
C16 C17 1.525(6)
C16 C18 1.531(6)
C16 H16A 0.9800
C17 H17A 0.9600
C17 H17B 0.9600
C17 H17C 0.9600
C18 H18A 0.9600
C18 H18B 0.9600
C18 H18C 0.9600
C19 C20 1.404(5)
C19 H19A 0.9300
C20 C21 1.416(5)
C21 C22 1.343(6)
C21 H21A 0.9300
C22 C23 1.416(6)
C22 H22A 0.9300
C23 C24 1.362(5)
C23 H23A 0.9300
C24 H24A 0.9300
C25 C30 1.404(5)
C25 C26 1.406(5)
C26 C27 1.393(5)
C26 C31 1.521(5)
C27 C28 1.377(6)
C27 H27A 0.9300
C28 C29 1.384(6)
C28 H28A 0.9300
C29 C30 1.393(5)
C29 H29A 0.9300
C30 C34 1.514(5)
C31 C32 1.525(6)
C31 C33 1.529(6)
C31 H31A 0.9800
C32 H32A 0.9600
C32 H32B 0.9600
C32 H32C 0.9600
C33 H33A 0.9600
C33 H33B 0.9600
C33 H33C 0.9600
C34 C35 1.527(5)
C34 C36 1.529(5)
C34 H34A 0.9800
C35 H35A 0.9600
C35 H35B 0.9600
C35 H35C 0.9600
C36 H36A 0.9600
C36 H36B 0.9600
C36 H36C 0.9600
C37 H37A 0.9600
C37 H37B 0.9600
C37 H37C 0.9600
C42 C41 1.367(10)
C42 C38 1.485(8)
C42 H42A 0.9700
C42 H42B 0.9700
C38 C39 1.520(7)
C38 H38A 0.9700
C38 H38B 0.9700
C39 O1 1.427(8)
C39 H39A 0.9700
C39 H39B 0.9700
O1 C41 1.412(11)
C41 H41A 0.9700
C41 H41B 0.9700

loop_
_geom_torsion_atom_site_label_1
_geom_torsion_atom_site_label_2
_geom_torsion_atom_site_label_3
_geom_torsion_atom_site_label_4
_geom_torsion
N1 Ga1 S1 C37 59.29(18)
N3 Ga1 S1 C37 -123.15(18)
N2 Ga1 S1 C37 -24.05(18)
N4 Ga1 S1 C37 156.33(17)
N3 Ga1 N1 C1 88.1(3)
N2 Ga1 N1 C1 0.7(2)
N4 Ga1 N1 C1 168.2(3)
S1 Ga1 N1 C1 -94.4(3)
N3 Ga1 N1 C7 -98.0(3)
N2 Ga1 N1 C7 174.6(3)
N4 Ga1 N1 C7 -17.9(3)
S1 Ga1 N1 C7 79.5(3)
N1 Ga1 N2 C6 -177.6(3)
N3 Ga1 N2 C6 58.5(3)
N4 Ga1 N2 C6 115.9(5)
S1 Ga1 N2 C6 -62.4(3)
N1 Ga1 N2 C2 -1.3(2)
N3 Ga1 N2 C2 -125.3(2)
N4 Ga1 N2 C2 -67.8(6)
S1 Ga1 N2 C2 113.8(2)
N1 Ga1 N3 C19 88.6(3)
N2 Ga1 N3 C19 169.0(3)
N4 Ga1 N3 C19 0.7(3)
S1 Ga1 N3 C19 -88.7(3)
N1 Ga1 N3 C25 -98.2(3)
N2 Ga1 N3 C25 -17.8(3)
N4 Ga1 N3 C25 173.9(3)
S1 Ga1 N3 C25 84.5(3)
N1 Ga1 N4 C24 58.0(3)
N3 Ga1 N4 C24 -178.2(4)
N2 Ga1 N4 C24 122.9(5)
S1 Ga1 N4 C24 -58.7(3)
N1 Ga1 N4 C20 -124.6(3)
N3 Ga1 N4 C20 -0.8(2)
N2 Ga1 N4 C20 -59.7(6)
S1 Ga1 N4 C20 118.7(2)
C7 N1 C1 C2 -174.5(3)
Ga1 N1 C1 C2 0.0(4)
C6 N2 C2 C1 178.4(3)
Ga1 N2 C2 C1 1.7(4)
C6 N2 C2 C3 -1.7(5)
Ga1 N2 C2 C3 -178.4(3)
N1 C1 C2 N2 -1.2(5)
N1 C1 C2 C3 178.9(3)
N2 C2 C3 C4 0.4(6)
C1 C2 C3 C4 -179.8(4)
C2 C3 C4 C5 0.9(6)
C3 C4 C5 C6 -0.9(6)
C2 N2 C6 C5 1.8(5)
Ga1 N2 C6 C5 177.9(3)
C4 C5 C6 N2 -0.5(6)
C1 N1 C7 C12 85.2(4)
Ga1 N1 C7 C12 -88.5(4)
C1 N1 C7 C8 -95.9(4)
Ga1 N1 C7 C8 90.4(4)
C12 C7 C8 C9 -0.8(6)
N1 C7 C8 C9 -179.7(3)
C12 C7 C8 C13 -179.7(3)
N1 C7 C8 C13 1.4(5)
C7 C8 C9 C10 0.4(6)
C13 C8 C9 C10 179.3(4)
C8 C9 C10 C11 0.4(6)
C9 C10 C11 C12 -0.9(6)
C10 C11 C12 C7 0.5(6)
C10 C11 C12 C16 179.9(4)
C8 C7 C12 C11 0.4(5)
N1 C7 C12 C11 179.3(3)
C8 C7 C12 C16 -179.1(3)
N1 C7 C12 C16 -0.2(5)
C9 C8 C13 C15 -79.0(5)
C7 C8 C13 C15 99.9(5)
C9 C8 C13 C14 47.0(5)
C7 C8 C13 C14 -134.2(4)
C11 C12 C16 C17 -49.7(5)
C7 C12 C16 C17 129.7(4)
C11 C12 C16 C18 73.9(5)
C7 C12 C16 C18 -106.6(4)
C25 N3 C19 C20 -174.3(3)
Ga1 N3 C19 C20 -0.5(4)
C24 N4 C20 C19 178.5(3)
Ga1 N4 C20 C19 0.8(4)
C24 N4 C20 C21 -0.2(5)
Ga1 N4 C20 C21 -177.9(3)
N3 C19 C20 N4 -0.3(5)
N3 C19 C20 C21 178.4(4)
N4 C20 C21 C22 -1.1(6)
C19 C20 C21 C22 -179.7(4)
C20 C21 C22 C23 2.3(7)
C21 C22 C23 C24 -2.2(7)
C20 N4 C24 C23 0.3(6)
Ga1 N4 C24 C23 177.6(3)
C22 C23 C24 N4 0.9(7)
C19 N3 C25 C30 -101.9(4)
Ga1 N3 C25 C30 85.0(4)
C19 N3 C25 C26 80.3(4)
Ga1 N3 C25 C26 -92.8(4)
C30 C25 C26 C27 1.2(5)
N3 C25 C26 C27 179.0(3)
C30 C25 C26 C31 -178.6(3)
N3 C25 C26 C31 -0.8(5)
C25 C26 C27 C28 -1.4(5)
C31 C26 C27 C28 178.4(4)
C26 C27 C28 C29 0.9(6)
C27 C28 C29 C30 -0.2(6)
C28 C29 C30 C25 0.0(6)
C28 C29 C30 C34 177.8(4)
C26 C25 C30 C29 -0.5(5)
N3 C25 C30 C29 -178.3(3)
C26 C25 C30 C34 -178.3(3)
N3 C25 C30 C34 3.9(5)
C27 C26 C31 C32 -52.6(5)
C25 C26 C31 C32 127.2(4)
C27 C26 C31 C33 71.0(5)
C25 C26 C31 C33 -109.2(4)
C29 C30 C34 C35 37.9(5)
C25 C30 C34 C35 -144.4(4)
C29 C30 C34 C36 -85.9(4)
C25 C30 C34 C36 91.8(4)
C41 C42 C38 C39 -16.7(9)
C42 C38 C39 O1 28.4(7)
C38 C39 O1 C41 -30.5(9)
C38 C42 C41 O1 -1.3(13)
C39 O1 C41 C42 20.4(12)
